data_4503086
loop_
_publ_author_name
'Konarev, Dmitri V.'
'Khasanov, Salavat S.'
'Kovalevsky, Andrey Yu.'
'Lopatin, Dmitri V.'
'Rodaev, Vyacheslav V.'
'Saito, Gunzi'
'N\'afr\'adi, B\'alint'
'Forr\'o, L\'aszl\'o'
'Lyubovskaya, Rimma N.'

_publ_section_title
;
 Supramolecular Approach to the Synthesis of [60]Fullerene&#x2212;Metal
 Dithiocarbamate Complexes, {(MII(R2dtc)2)x&#x00B7;L}&#x00B7;C60(M = Zn,
 Cd, Hg, Fe, and Mn;x= 1 and 2). The Study of Magnetic Properties and
 Photoconductivity
;
_journal_issue 4
_journal_name_full 'Crystal Growth &amp; Design'
_journal_page_first 1161
_journal_paper_doi 10.1021/cg0702481
_journal_volume 8
_journal_year 2008
_chemical_formula_moiety '[(Zn(S2CNEt2)2)2xDABCO]xC6H5ClxC60'
_chemical_formula_sum 'C92 H57 Cl N6 S8 Zn2'
_chemical_formula_weight 1669.20
_chemical_name_systematic
; 
 ? 
;
_space_group_IT_number 55
_symmetry_cell_setting orthorhombic
_symmetry_space_group_name_Hall '-P 2 2ab'
_symmetry_space_group_name_H-M 'P b a m'
_atom_sites_solution_hydrogens geom
_atom_sites_solution_primary direct
_atom_sites_solution_secondary difmap
_audit_creation_method SHELXL-97
_cell_angle_alpha 90.00
_cell_angle_beta 90.00
_cell_angle_gamma 90.00
_cell_formula_units_Z 2
_cell_length_a 10.2365(5)
_cell_length_b 16.8848(8)
_cell_length_c 20.8180(10)
_cell_measurement_reflns_used 7869
_cell_measurement_temperature 90(2)
_cell_measurement_theta_max 26.99
_cell_measurement_theta_min 2.33
_cell_volume 3598.2(3)
_computing_cell_refinement 'Bruker SMART'
_computing_data_collection 'Bruker SMART'
_computing_data_reduction 'Bruker SAINT'
_computing_molecular_graphics 'Bruker SHELXTL'
_computing_publication_material 'Bruker SHELXTL'
_computing_structure_refinement 'SHELXL-97 (Sheldrick, 1997)'
_computing_structure_solution 'SHELXS-97 (Sheldrick, 1990)'
_diffrn_ambient_temperature 90(2)
_diffrn_measured_fraction_theta_full 0.999
_diffrn_measured_fraction_theta_max 0.999
_diffrn_measurement_device_type 'CCD area detector'
_diffrn_measurement_method 'phi and omega scans'
_diffrn_radiation_monochromator graphite
_diffrn_radiation_source 'fine-focus sealed tube'
_diffrn_radiation_type MoK\a
_diffrn_radiation_wavelength 0.71073
_diffrn_reflns_av_R_equivalents 0.0460
_diffrn_reflns_av_sigmaI/netI 0.0201
_diffrn_reflns_limit_h_max 13
_diffrn_reflns_limit_h_min -13
_diffrn_reflns_limit_k_max 21
_diffrn_reflns_limit_k_min -21
_diffrn_reflns_limit_l_max 26
_diffrn_reflns_limit_l_min -26
_diffrn_reflns_number 47269
_diffrn_reflns_theta_full 27.02
_diffrn_reflns_theta_max 27.02
_diffrn_reflns_theta_min 0.98
_exptl_absorpt_coefficient_mu 0.992
_exptl_absorpt_correction_T_max 0.9521
_exptl_absorpt_correction_T_min 0.6369
_exptl_absorpt_correction_type none
_exptl_absorpt_process_details SADABS
_exptl_crystal_colour black
_exptl_crystal_density_diffrn 1.515
_exptl_crystal_density_meas 0
_exptl_crystal_density_method 'not measured'
_exptl_crystal_description parallelepipeds
_exptl_crystal_F_000 1680
_exptl_crystal_size_max 0.50
_exptl_crystal_size_mid 0.25
_exptl_crystal_size_min 0.05
_refine_diff_density_max 1.653
_refine_diff_density_min -1.374
_refine_diff_density_rms 0.182
_refine_ls_extinction_coef 0.0074(7)
_refine_ls_extinction_expression Fc^*^=kFc[1+0.001xFc^2^\l^3^/sin(2\q)]^-1/4^
_refine_ls_extinction_method SHELXL
_refine_ls_goodness_of_fit_ref 1.137
_refine_ls_hydrogen_treatment mixed
_refine_ls_matrix_type full
_refine_ls_number_parameters 247
_refine_ls_number_reflns 4048
_refine_ls_number_restraints 25
_refine_ls_restrained_S_all 1.137
_refine_ls_R_factor_all 0.0702
_refine_ls_R_factor_gt 0.0548
_refine_ls_shift/su_max 0.000
_refine_ls_shift/su_mean 0.000
_refine_ls_structure_factor_coef Fsqd
_refine_ls_weighting_details 'calc w=1/[\s^2^(Fo^2^)+(0.0942P)^2^+11.6840P] where P=(Fo^2^+2Fc^2^)/3'
_refine_ls_weighting_scheme calc
_refine_ls_wR_factor_gt 0.1580
_refine_ls_wR_factor_ref 0.1806
_reflns_number_gt 3367
_reflns_number_total 4048
_reflns_threshold_expression >2sigma(I)
_cod_data_source_file cg0702481-file008.cif
_cod_data_source_block zntrsams
_cod_depositor_comments
;
The following automatic conversions were performed:

'_symmetry_cell_setting' value 'Orthorhombic' changed to
'orthorhombic' according to
/home/saulius/struct/CIF-dictionaries/cif_core.dic dictionary named
'cif_core.dic' version 2.4.1 from 2010-06-29.

Automatic conversion script
Id: cif_fix_values 1715 2011-07-08 13:25:40Z adriana 
;
_cod_original_sg_symbol_H-M Pbam
_cod_database_code 4503086

loop_
_symmetry_equiv_pos_as_xyz
'x, y, z'
'-x, -y, z'
'-x+1/2, y+1/2, -z'
'x+1/2, -y+1/2, -z'
'-x, -y, -z'
'x, y, -z'
'x-1/2, -y-1/2, z'
'-x-1/2, y-1/2, z'

loop_
_atom_site_label
_atom_site_type_symbol
_atom_site_fract_x
_atom_site_fract_y
_atom_site_fract_z
_atom_site_U_iso_or_equiv
_atom_site_adp_type
_atom_site_occupancy
_atom_site_symmetry_multiplicity
_atom_site_calc_flag
_atom_site_refinement_flags
_atom_site_disorder_group
Zn1 Zn 0.5000 0.0000 0.16516(3) 0.0174(2) Uani 1 2 d S .
S1 S 0.45084(8) 0.12939(5) 0.19834(4) 0.0166(2) Uani 1 1 d . .
S2 S 0.25109(9) 0.00517(5) 0.18733(5) 0.0221(3) Uani 1 1 d . .
N1 N 0.1997(3) 0.15506(17) 0.22062(16) 0.0203(6) Uani 1 1 d . .
N2 N 0.5000 0.0000 0.0624(2) 0.0205(9) Uani 1 2 d SD .
C1 C 0.2888(3) 0.1022(2) 0.20340(16) 0.0159(7) Uani 1 1 d . .
C2 C 0.2349(4) 0.2383(2) 0.2330(3) 0.0323(10) Uani 1 1 d . .
H2A H 0.3196 0.2402 0.2560 0.039 Uiso 1 1 calc R .
H2B H 0.1679 0.2627 0.2610 0.039 Uiso 1 1 calc R .
C3 C 0.2454(4) 0.2853(3) 0.1714(3) 0.0449(14) Uani 1 1 d . .
H3A H 0.2614 0.3411 0.1815 0.067 Uiso 1 1 calc R .
H3B H 0.1637 0.2805 0.1471 0.067 Uiso 1 1 calc R .
H3C H 0.3179 0.2647 0.1455 0.067 Uiso 1 1 calc R .
C4 C 0.0591(3) 0.1369(2) 0.2247(2) 0.0261(8) Uani 1 1 d . .
H4A H 0.0404 0.0893 0.1985 0.031 Uiso 1 1 calc R .
H4B H 0.0089 0.1816 0.2063 0.031 Uiso 1 1 calc R .
C5 C 0.0142(4) 0.1225(3) 0.2927(2) 0.0352(10) Uani 1 1 d . .
H5A H -0.0804 0.1137 0.2931 0.053 Uiso 1 1 calc R .
H5B H 0.0353 0.1687 0.3192 0.053 Uiso 1 1 calc R .
H5C H 0.0586 0.0757 0.3100 0.053 Uiso 1 1 calc R .
C6A C 0.4420(10) 0.0738(4) 0.0374(5) 0.0194(12) Uani 0.34 1 d PDU 1
H6AA H 0.4911 0.1184 0.0528 0.023 Uiso 0.34 1 d PR 1
H6AB H 0.3540 0.0789 0.0528 0.023 Uiso 0.34 1 d PR 1
C6B C 0.4332(10) -0.0690(4) 0.0362(5) 0.0194(12) Uani 0.33 1 d PDU 1
H6BA H 0.3446 -0.0705 0.0513 0.023 Uiso 0.33 1 d PR 1
H6BB H 0.4765 -0.1159 0.0513 0.023 Uiso 0.33 1 d PR 1
C6C C 0.6359(6) 0.0008(6) 0.0379(5) 0.0194(12) Uani 0.33 1 d PDU 1
H6CA H 0.6817 -0.0450 0.0534 0.023 Uiso 0.33 1 d PR 1
H6CB H 0.6802 0.0471 0.0534 0.023 Uiso 0.33 1 d PR 1
C7 C 0.6224(3) 0.19125(18) 0.46529(18) 0.0174(7) Uani 1 1 d . .
C8 C 0.5109(3) -0.1426(2) 0.62464(17) 0.0171(7) Uani 1 1 d . .
C9 C 0.4947(3) -0.19183(19) 0.56822(18) 0.0171(7) Uani 1 1 d . .
C10 C 0.5903(4) 0.0944(2) 0.64512(16) 0.0173(7) Uani 1 1 d . .
C11 C 0.7623(3) 0.0129(2) 0.61039(17) 0.0171(7) Uani 1 1 d . .
C12 C 0.6166(3) -0.19262(18) 0.53315(18) 0.0180(7) Uani 1 1 d . .
C13 C 0.7295(3) 0.14093(19) 0.44364(17) 0.0169(7) Uani 1 1 d . .
C14 C 0.7101(3) -0.14362(19) 0.56856(18) 0.0175(7) Uani 1 1 d . .
C15 C 0.7986(3) -0.0969(2) 0.53471(18) 0.0183(7) Uani 1 1 d . .
C16 C 0.7950(5) 0.1097(3) 0.5000 0.0179(10) Uani 1 2 d S .
C17 C 0.6694(3) -0.0361(2) 0.64513(16) 0.0175(7) Uani 1 1 d . .
C18 C 0.7130(3) 0.0933(2) 0.38956(17) 0.0167(7) Uani 1 1 d . .
C19 C 0.6442(3) -0.1129(2) 0.62457(16) 0.0174(7) Uani 1 1 d . .
C20 C 0.8254(3) -0.0170(2) 0.55619(19) 0.0185(7) Uani 1 1 d . .
C21 C 0.5633(4) 0.0141(2) 0.66670(16) 0.0176(7) Uani 1 1 d . .
C22 C 0.8426(4) 0.0324(3) 0.5000 0.0175(10) Uani 1 2 d S .
Cl1S Cl 0.2368(5) 0.2486(3) 0.0000 0.0798(14) Uiso 0.50 2 d SPD 1
C1S C 0.1230(9) 0.1706(6) 0.0000 0.0798(14) Uiso 0.50 2 d SPGD 1
C2S C 0.0946(19) 0.1289(11) -0.0558(5) 0.0798(14) Uiso 0.25 1 d PGD 1
H2SA H 0.1319 0.1397 -0.0949 0.096 Uiso 0.25 1 d PR 1
C3S C 0.004(2) 0.0674(11) -0.0545(13) 0.0798(14) Uiso 0.25 1 d PGD 1
H3SA H -0.0181 0.0352 -0.0885 0.096 Uiso 0.25 1 d PR 1
C4S C -0.0575(13) 0.0476(8) 0.0007(18) 0.0798(14) Uiso 0.50 2 d SPGD 1
H4SA H -0.1193 0.0048 0.0009 0.096 Uiso 0.50 2 d SPR 1
C5S C -0.029(2) 0.0892(12) 0.0586(13) 0.0798(14) Uiso 0.25 1 d PGD 1
H5SA H -0.0662 0.0779 0.1025 0.096 Uiso 0.25 1 d PR 1
C6S C 0.0611(19) 0.1507(11) 0.0573(5) 0.0798(14) Uiso 0.25 1 d PGD 1
H6SA H 0.0848 0.1830 0.0960 0.096 Uiso 0.25 1 d PR 1

loop_
_atom_site_aniso_label
_atom_site_aniso_U_11
_atom_site_aniso_U_22
_atom_site_aniso_U_33
_atom_site_aniso_U_23
_atom_site_aniso_U_13
_atom_site_aniso_U_12
Zn1 0.0210(3) 0.0137(3) 0.0173(3) 0.000 0.000 0.0059(2)
S1 0.0132(4) 0.0125(4) 0.0242(4) 0.0001(3) 0.0010(3) 0.0011(3)
S2 0.0182(5) 0.0127(4) 0.0355(6) -0.0029(3) -0.0022(4) -0.0005(3)
N1 0.0130(13) 0.0136(14) 0.0342(17) 0.0004(12) -0.0001(12) 0.0002(11)
N2 0.020(2) 0.022(2) 0.020(2) 0.000 0.000 0.0071(16)
C1 0.0150(15) 0.0131(15) 0.0195(16) 0.0016(13) -0.0019(13) 0.0020(12)
C2 0.0194(17) 0.0129(17) 0.065(3) -0.0063(18) 0.0059(19) 0.0018(14)
C3 0.022(2) 0.016(2) 0.096(4) 0.016(2) 0.009(2) 0.0044(16)
C4 0.0108(16) 0.0213(18) 0.046(2) 0.0047(17) 0.0006(15) 0.0017(13)
C5 0.0192(19) 0.036(2) 0.050(3) 0.010(2) 0.0085(18) 0.0007(16)
C6A 0.0213(16) 0.0201(16) 0.0169(15) 0.0003(11) -0.0002(11) 0.0007(11)
C6B 0.0213(16) 0.0201(16) 0.0169(15) 0.0003(11) -0.0002(11) 0.0007(11)
C6C 0.0213(16) 0.0201(16) 0.0169(15) 0.0003(11) -0.0002(11) 0.0007(11)
C7 0.0201(17) 0.0037(14) 0.0284(19) 0.0026(12) 0.0013(14) -0.0053(12)
C8 0.0215(17) 0.0111(15) 0.0187(17) 0.0059(13) -0.0021(13) -0.0014(12)
C9 0.0206(17) 0.0049(14) 0.0258(18) 0.0050(13) 0.0009(14) -0.0004(11)
C10 0.0223(17) 0.0141(16) 0.0156(16) -0.0045(12) -0.0032(14) -0.0024(13)
C11 0.0140(16) 0.0181(16) 0.0193(17) 0.0009(13) -0.0076(13) -0.0008(12)
C12 0.0210(17) 0.0043(14) 0.0288(18) 0.0011(13) -0.0019(14) 0.0054(12)
C13 0.0155(16) 0.0105(15) 0.0245(18) 0.0030(13) 0.0030(13) -0.0054(12)
C14 0.0173(16) 0.0108(15) 0.0246(17) 0.0035(13) -0.0053(14) 0.0067(12)
C15 0.0122(15) 0.0142(16) 0.0285(19) 0.0002(14) -0.0022(14) 0.0058(12)
C16 0.011(2) 0.016(2) 0.027(3) 0.000 0.000 -0.0062(18)
C17 0.0181(16) 0.0173(16) 0.0170(16) 0.0028(13) -0.0058(13) 0.0008(13)
C18 0.0158(15) 0.0135(15) 0.0209(17) 0.0052(13) 0.0043(13) -0.0034(12)
C19 0.0200(16) 0.0151(16) 0.0171(16) 0.0048(13) -0.0046(13) 0.0026(13)
C20 0.0092(15) 0.0159(16) 0.030(2) 0.0007(14) -0.0053(13) 0.0019(12)
C21 0.0222(19) 0.0166(16) 0.0138(16) -0.0027(12) -0.0030(13) 0.0011(14)
C22 0.008(2) 0.018(2) 0.026(3) 0.000 0.000 -0.0011(18)

loop_
_atom_type_symbol
_atom_type_description
_atom_type_scat_dispersion_real
_atom_type_scat_dispersion_imag
_atom_type_scat_source
C C 0.0033 0.0016 'International Tables Vol C Tables 4.2.6.8 and 6.1.1.4'
H H 0.0000 0.0000 'International Tables Vol C Tables 4.2.6.8 and 6.1.1.4'
N N 0.0061 0.0033 'International Tables Vol C Tables 4.2.6.8 and 6.1.1.4'
S S 0.1246 0.1234 'International Tables Vol C Tables 4.2.6.8 and 6.1.1.4'
Cl Cl 0.1484 0.1585 'International Tables Vol C Tables 4.2.6.8 and 6.1.1.4'
Zn Zn 0.2839 1.4301 'International Tables Vol C Tables 4.2.6.8 and 6.1.1.4'

loop_
_geom_angle_atom_site_label_1
_geom_angle_atom_site_label_2
_geom_angle_atom_site_label_3
_geom_angle
_geom_angle_site_symmetry_1
_geom_angle_site_symmetry_3
N2 Zn1 S1 107.12(3) . 2_655
N2 Zn1 S1 107.12(3) . .
S1 Zn1 S1 145.75(5) 2_655 .
N2 Zn1 S2 100.26(3) . 2_655
S1 Zn1 S2 72.86(3) 2_655 2_655
S1 Zn1 S2 100.95(3) . 2_655
N2 Zn1 S2 100.26(3) . .
S1 Zn1 S2 100.95(3) 2_655 .
S1 Zn1 S2 72.86(3) . .
S2 Zn1 S2 159.48(5) 2_655 .
C1 S1 Zn1 88.65(12) . .
C1 S2 Zn1 81.12(12) . .
C1 N1 C2 121.4(3) . .
C1 N1 C4 123.2(3) . .
C2 N1 C4 115.3(3) . .
C6B N2 C6B 135.9(9) . 2_655
C6B N2 C6A 51.8(6) . 2_655
C6B N2 C6A 110.7(6) 2_655 2_655
C6B N2 C6A 110.7(6) . .
C6B N2 C6A 51.8(6) 2_655 .
C6A N2 C6A 138.7(9) 2_655 .
C6B N2 C6C 108.5(6) . .
C6B N2 C6C 54.8(6) 2_655 .
C6A N2 C6C 60.5(6) 2_655 .
C6A N2 C6C 104.4(6) . .
C6B N2 C6C 54.8(6) . 2_655
C6B N2 C6C 108.5(6) 2_655 2_655
C6A N2 C6C 104.4(6) 2_655 2_655
C6A N2 C6C 60.5(6) . 2_655
C6C N2 C6C 139.6(9) . 2_655
C6B N2 Zn1 112.0(4) . .
C6B N2 Zn1 112.0(4) 2_655 .
C6A N2 Zn1 110.7(4) 2_655 .
C6A N2 Zn1 110.7(4) . .
C6C N2 Zn1 110.2(4) . .
C6C N2 Zn1 110.2(4) 2_655 .
N1 C1 S2 122.7(3) . .
N1 C1 S1 120.0(3) . .
S2 C1 S1 117.3(2) . .
N1 C2 C3 111.7(4) . .
N1 C4 C5 112.6(4) . .
N2 C6A C6A 110.7(4) . 6
N2 C6B C6B 112.0(4) . 6
N2 C6C C6C 110.2(4) . 6
C9 C7 C7 120.2(2) 5_656 6_556
C9 C7 C13 119.9(3) 5_656 .
C7 C7 C13 108.0(2) 6_556 .
C10 C8 C9 120.1(3) 2_655 .
C10 C8 C19 120.0(3) 2_655 .
C9 C8 C19 107.7(3) . .
C7 C9 C12 119.5(3) 5_656 .
C7 C9 C8 120.2(3) 5_656 .
C12 C9 C8 108.4(3) . .
C8 C10 C18 120.2(3) 2_655 6_556
C8 C10 C21 120.1(3) 2_655 .
C18 C10 C21 107.8(3) 6_556 .
C20 C11 C18 120.1(3) . 6_556
C20 C11 C17 120.0(3) . .
C18 C11 C17 107.8(3) 6_556 .
C12 C12 C9 120.3(2) 6_556 .
C12 C12 C14 120.2(2) 6_556 .
C9 C12 C14 107.7(3) . .
C18 C13 C16 120.0(3) . .
C18 C13 C7 119.6(3) . .
C16 C13 C7 108.0(3) . .
C15 C14 C19 120.6(3) . .
C15 C14 C12 119.4(3) . .
C19 C14 C12 107.7(3) . .
C14 C15 C15 120.4(2) . 6_556
C14 C15 C20 119.7(3) . .
C15 C15 C20 108.0(2) 6_556 .
C22 C16 C13 120.2(2) . 6_556
C22 C16 C13 120.2(2) . .
C13 C16 C13 107.9(4) 6_556 .
C19 C17 C21 120.2(3) . .
C19 C17 C11 120.0(3) . .
C21 C17 C11 108.2(3) . .
C13 C18 C10 120.0(3) . 6_556
C13 C18 C11 119.9(3) . 6_556
C10 C18 C11 108.3(3) 6_556 6_556
C17 C19 C14 119.8(3) . .
C17 C19 C8 119.7(3) . .
C14 C19 C8 108.4(3) . .
C11 C20 C15 120.0(3) . .
C11 C20 C22 120.1(3) . .
C15 C20 C22 108.1(3) . .
C21 C21 C17 120.1(4) 2_655 .
C21 C21 C10 120.0(4) 2_655 .
C17 C21 C10 107.9(3) . .
C16 C22 C20 119.9(2) . 6_556
C16 C22 C20 119.9(2) . .
C20 C22 C20 107.8(4) 6_556 .
C2S C1S C2S 113.6(4) 6 .
C2S C1S C6S 20.86(17) 6 .
C2S C1S C6S 120.0 . .
C2S C1S C6S 120.0(3) 6 6
C2S C1S C6S 20.85(8) . 6
C6S C1S C6S 118.0(4) . 6
C2S C1S Cl1S 121.2(4) 6 .
C2S C1S Cl1S 121.2(8) . .
C6S C1S Cl1S 118.8(8) . .
C6S C1S Cl1S 118.8(4) 6 .
C6S C2S C3S 95.4 6 .
C6S C2S C1S 79.7(19) 6 .
C3S C2S C1S 120.0 . .
C6S C2S C5S 74.82(17) 6 6
C3S C2S C5S 20.7(4) . 6
C1S C2S C5S 117(2) . 6
C5S C3S C4S 90(5) 6 .
C5S C3S C2S 84.5 6 .
C4S C3S C2S 120.8 . .
C5S C3S C6S 65.45(11) 6 6
C4S C3S C6S 116.1(7) . 6
C2S C3S C6S 19.2 . 6
C3S C4S C3S 115.5(13) 6 .
C3S C4S C5S 20.9(4) 6 .
C3S C4S C5S 120.0 . .
C3S C4S C5S 120.0(3) 6 6
C3S C4S C5S 20.6(3) . 6
C5S C4S C5S 116.1(12) . 6
C3S C4S C4S 86(2) 6 5
C3S C4S C4S 85(2) . 5
C5S C4S C4S 107(2) . 5
C5S C4S C4S 105(3) 6 5
C3S C5S C6S 95.1(2) 6 .
C3S C5S C4S 69(5) 6 .
C6S C5S C4S 119.1 . .
C3S C5S C2S 74.75(10) 6 6
C6S C5S C2S 20.4 . 6
C4S C5S C2S 112.2(7) . 6
C2S C6S C5S 84.73(6) 6 .
C2S C6S C1S 79.4(19) 6 .
C5S C6S C1S 120.0 . .
C2S C6S C3S 65.38(14) 6 6
C5S C6S C3S 19.5(4) . 6
C1S C6S C3S 111(2) . 6

loop_
_geom_bond_atom_site_label_1
_geom_bond_atom_site_label_2
_geom_bond_distance
_geom_bond_site_symmetry_2
Zn1 N2 2.138(5) .
Zn1 S1 2.3459(8) 2_655
Zn1 S1 2.3460(8) .
Zn1 S2 2.5909(10) 2_655
Zn1 S2 2.5909(10) .
S1 C1 1.724(4) .
S2 C1 1.716(3) .
N1 C1 1.326(5) .
N1 C2 1.473(5) .
N1 C4 1.473(4) .
N2 C6B 1.458(5) .
N2 C6B 1.458(5) 2_655
N2 C6A 1.475(5) 2_655
N2 C6A 1.475(5) .
N2 C6C 1.482(5) .
N2 C6C 1.482(5) 2_655
C2 C3 1.514(7) .
C4 C5 1.509(7) .
C6A C6A 1.559(19) 6
C6B C6B 1.51(2) 6
C6C C6C 1.58(2) 6
C7 C9 1.387(5) 5_656
C7 C7 1.445(7) 6_556
C7 C13 1.458(5) .
C8 C10 1.384(5) 2_655
C8 C9 1.448(5) .
C8 C19 1.453(5) .
C9 C7 1.387(5) 5_656
C9 C12 1.446(5) .
C10 C8 1.384(5) 2_655
C10 C18 1.449(5) 6_556
C10 C21 1.455(5) .
C11 C20 1.395(5) .
C11 C18 1.450(5) 6_556
C11 C17 1.453(5) .
C12 C12 1.380(8) 6_556
C12 C14 1.464(5) .
C13 C18 1.393(5) .
C13 C16 1.451(5) .
C14 C15 1.392(5) .
C14 C19 1.444(5) .
C15 C15 1.445(7) 6_556
C15 C20 1.447(5) .
C16 C22 1.392(7) .
C16 C13 1.451(5) 6_556
C17 C19 1.390(5) .
C17 C21 1.449(5) .
C18 C10 1.449(5) 6_556
C18 C11 1.450(5) 6_556
C20 C22 1.448(5) .
C21 C21 1.382(8) 2_655
C22 C20 1.448(5) 6_556
Cl1S C1S 1.759(13) .
C1S C2S 1.389(16) 6
C1S C2S 1.3893 .
C1S C6S 1.3907 .
C1S C6S 1.391(17) 6
C2S C6S 0.5031(12) 6
C2S C3S 1.3900 .
C2S C5S 1.434(2) 6
C3S C5S 0.509(10) 6
C3S C4S 1.3541 .
C3S C6S 1.5222 6
C4S C3S 1.33(5) 6
C4S C5S 1.4256 .
C4S C5S 1.45(5) 6
C4S C4S 1.99(3) 5
C5S C3S 0.509(10) 6
C5S C6S 1.3900 .
C5S C2S 1.4341 6
C6S C2S 0.5032(12) 6
C6S C3S 1.522(2) 6

loop_
_geom_torsion_atom_site_label_1
_geom_torsion_atom_site_label_2
_geom_torsion_atom_site_label_3
_geom_torsion_atom_site_label_4
_geom_torsion
_geom_torsion_site_symmetry_1
_geom_torsion_site_symmetry_4
N2 Zn1 S1 C1 94.08(12) . .
S1 Zn1 S1 C1 -85.92(12) 2_655 .
S2 Zn1 S1 C1 -161.48(12) 2_655 .
S2 Zn1 S1 C1 -1.66(12) . .
N2 Zn1 S2 C1 -103.22(12) . .
S1 Zn1 S2 C1 146.92(12) 2_655 .
S1 Zn1 S2 C1 1.69(12) . .
S2 Zn1 S2 C1 76.78(12) 2_655 .
S1 Zn1 N2 C6B 43.4(5) 2_655 .
S1 Zn1 N2 C6B -136.6(5) . .
S2 Zn1 N2 C6B 118.5(5) 2_655 .
S2 Zn1 N2 C6B -61.5(5) . .
S1 Zn1 N2 C6B -136.6(5) 2_655 2_655
S1 Zn1 N2 C6B 43.4(5) . 2_655
S2 Zn1 N2 C6B -61.5(5) 2_655 2_655
S2 Zn1 N2 C6B 118.5(5) . 2_655
S1 Zn1 N2 C6A -12.5(5) 2_655 2_655
S1 Zn1 N2 C6A 167.5(5) . 2_655
S2 Zn1 N2 C6A 62.5(4) 2_655 2_655
S2 Zn1 N2 C6A -117.4(4) . 2_655
S1 Zn1 N2 C6A 167.5(5) 2_655 .
S1 Zn1 N2 C6A -12.5(5) . .
S2 Zn1 N2 C6A -117.4(5) 2_655 .
S2 Zn1 N2 C6A 62.6(5) . .
S1 Zn1 N2 C6C -77.6(4) 2_655 .
S1 Zn1 N2 C6C 102.4(4) . .
S2 Zn1 N2 C6C -2.5(4) 2_655 .
S2 Zn1 N2 C6C 177.5(4) . .
S1 Zn1 N2 C6C 102.4(4) 2_655 2_655
S1 Zn1 N2 C6C -77.6(4) . 2_655
S2 Zn1 N2 C6C 177.5(4) 2_655 2_655
S2 Zn1 N2 C6C -2.5(4) . 2_655
C2 N1 C1 S2 -179.0(3) . .
C4 N1 C1 S2 -3.0(5) . .
C2 N1 C1 S1 2.7(5) . .
C4 N1 C1 S1 178.6(3) . .
Zn1 S2 C1 N1 179.1(3) . .
Zn1 S2 C1 S1 -2.47(17) . .
Zn1 S1 C1 N1 -178.9(3) . .
Zn1 S1 C1 S2 2.69(19) . .
C1 N1 C2 C3 81.5(4) . .
C4 N1 C2 C3 -94.7(4) . .
C1 N1 C4 C5 100.8(5) . .
C2 N1 C4 C5 -83.1(4) . .
C6B N2 C6A C6A -55.1(6) . 6
C6B N2 C6A C6A 77.7(6) 2_655 6
C6A N2 C6A C6A 0.001(1) 2_655 6
C6C N2 C6A C6A 61.5(5) . 6
C6C N2 C6A C6A -77.8(5) 2_655 6
Zn1 N2 C6A C6A 180.0 . 6
C6B N2 C6B C6B 0.001(1) 2_655 6
C6A N2 C6B C6B -80.5(6) 2_655 6
C6A N2 C6B C6B 55.9(6) . 6
C6C N2 C6B C6B -58.1(5) . 6
C6C N2 C6B C6B 80.2(6) 2_655 6
Zn1 N2 C6B C6B 180.0 . 6
C6B N2 C6C C6C 57.0(5) . 6
C6B N2 C6C C6C -76.7(6) 2_655 6
C6A N2 C6C C6C 77.1(5) 2_655 6
C6A N2 C6C C6C -61.1(5) . 6
C6C N2 C6C C6C 0.0 2_655 6
Zn1 N2 C6C C6C 180.0 . 6
C10 C8 C9 C7 -0.4(5) 2_655 5_656
C19 C8 C9 C7 -142.7(3) . 5_656
C10 C8 C9 C12 142.2(3) 2_655 .
C19 C8 C9 C12 -0.2(4) . .
C7 C9 C12 C12 0.1(4) 5_656 6_556
C8 C9 C12 C12 -142.7(2) . 6_556
C7 C9 C12 C14 143.2(3) 5_656 .
C8 C9 C12 C14 0.4(4) . .
C9 C7 C13 C18 -0.4(5) 5_656 .
C7 C7 C13 C18 142.4(3) 6_556 .
C9 C7 C13 C16 -142.6(3) 5_656 .
C7 C7 C13 C16 0.3(3) 6_556 .
C12 C12 C14 C15 0.2(4) 6_556 .
C9 C12 C14 C15 -143.0(3) . .
C12 C12 C14 C19 142.7(2) 6_556 .
C9 C12 C14 C19 -0.4(4) . .
C19 C14 C15 C15 -137.8(2) . 6_556
C12 C14 C15 C15 -0.2(4) . 6_556
C19 C14 C15 C20 0.4(5) . .
C12 C14 C15 C20 138.1(3) . .
C18 C13 C16 C22 0.6(6) . .
C7 C13 C16 C22 142.6(4) . .
C18 C13 C16 C13 -142.4(3) . 6_556
C7 C13 C16 C13 -0.4(5) . 6_556
C20 C11 C17 C19 0.5(5) . .
C18 C11 C17 C19 142.9(3) 6_556 .
C20 C11 C17 C21 -142.6(3) . .
C18 C11 C17 C21 -0.2(4) 6_556 .
C16 C13 C18 C10 138.1(4) . 6_556
C7 C13 C18 C10 0.5(5) . 6_556
C16 C13 C18 C11 -0.5(5) . 6_556
C7 C13 C18 C11 -138.2(3) . 6_556
C21 C17 C19 C14 138.4(3) . .
C11 C17 C19 C14 -0.3(5) . .
C21 C17 C19 C8 0.2(5) . .
C11 C17 C19 C8 -138.5(3) . .
C15 C14 C19 C17 -0.2(5) . .
C12 C14 C19 C17 -142.1(3) . .
C15 C14 C19 C8 142.3(3) . .
C12 C14 C19 C8 0.3(4) . .
C10 C8 C19 C17 0.0(5) 2_655 .
C9 C8 C19 C17 142.4(3) . .
C10 C8 C19 C14 -142.5(3) 2_655 .
C9 C8 C19 C14 -0.1(4) . .
C18 C11 C20 C15 -138.0(3) 6_556 .
C17 C11 C20 C15 -0.2(5) . .
C18 C11 C20 C22 0.4(5) 6_556 .
C17 C11 C20 C22 138.3(4) . .
C14 C15 C20 C11 -0.2(5) . .
C15 C15 C20 C11 142.6(3) 6_556 .
C14 C15 C20 C22 -143.1(4) . .
C15 C15 C20 C22 -0.2(3) 6_556 .
C19 C17 C21 C21 -0.2(4) . 2_655
C11 C17 C21 C21 142.8(3) . 2_655
C19 C17 C21 C10 -142.8(3) . .
C11 C17 C21 C10 0.2(4) . .
C8 C10 C21 C21 0.1(4) 2_655 2_655
C18 C10 C21 C21 -142.7(2) 6_556 2_655
C8 C10 C21 C17 142.7(3) 2_655 .
C18 C10 C21 C17 -0.1(4) 6_556 .
C13 C16 C22 C20 138.0(4) 6_556 6_556
C13 C16 C22 C20 -0.6(6) . 6_556
C13 C16 C22 C20 0.6(6) 6_556 .
C13 C16 C22 C20 -138.0(4) . .
C11 C20 C22 C16 -0.5(6) . .
C15 C20 C22 C16 142.3(4) . .
C11 C20 C22 C20 -142.4(3) . 6_556
C15 C20 C22 C20 0.4(5) . 6_556
C2S C1S C2S C6S 112.7(12) 6 6
C6S C1S C2S C6S 90.4(12) . 6
Cl1S C1S C2S C6S -89.7(12) . 6
C2S C1S C2S C3S 22.3 6 .
C6S C1S C2S C3S 0.0 . .
C6S C1S C2S C3S -90.3(12) 6 .
Cl1S C1S C2S C3S 179.9 . .
C2S C1S C2S C5S 45.7(10) 6 6
C6S C1S C2S C5S 23.4(10) . 6
C6S C1S C2S C5S -67.0(3) 6 6
Cl1S C1S C2S C5S -156.7(10) . 6
C6S C2S C3S C5S 6(4) 6 6
C1S C2S C3S C5S 87(6) . 6
C6S C2S C3S C4S -81(2) 6 .
C1S C2S C3S C4S 0.4 . .
C5S C2S C3S C4S -87(6) 6 .
C1S C2S C3S C6S 81(2) . 6
C5S C2S C3S C6S -6(4) 6 6
C5S C3S C4S C3S -108(3) 6 6
C2S C3S C4S C3S -24.0 . 6
C6S C3S C4S C3S -45.2(3) 6 6
C5S C3S C4S C5S -85(3) 6 .
C2S C3S C4S C5S -0.8 . .
C6S C3S C4S C5S -22.0(3) 6 .
C2S C3S C4S C5S 84(3) . 6
C6S C3S C4S C5S 63(3) 6 6
C5S C3S C4S C4S 169(4) 6 5
C2S C3S C4S C4S -107.3(15) . 5
C6S C3S C4S C4S -128.5(16) 6 5
C3S C4S C5S C3S -83(3) . 6
C5S C4S C5S C3S -106(3) 6 6
C4S C4S C5S C3S 11(2) 5 6
C3S C4S C5S C6S 84(3) 6 .
C3S C4S C5S C6S 0.8 . .
C5S C4S C5S C6S -22.1 6 .
C4S C4S C5S C6S 94.7(17) 5 .
C3S C4S C5S C2S 63(3) 6 6
C3S C4S C5S C2S -20.5(3) . 6
C5S C4S C5S C2S -43.5(3) 6 6
C4S C4S C5S C2S 73.3(15) 5 6
C3S C5S C6S C2S -6(4) 6 6
C4S C5S C6S C2S -75(2) . 6
C3S C5S C6S C1S 68(6) 6 .
C4S C5S C6S C1S -0.4 . .
C2S C5S C6S C1S 75(2) 6 .
C4S C5S C6S C3S -69(6) . 6
C2S C5S C6S C3S 6(4) 6 6
C2S C1S C6S C2S 77.5(11) . 6
C6S C1S C6S C2S 101.3(11) 6 6
Cl1S C1S C6S C2S -102.4(11) . 6
C2S C1S C6S C5S -77.5(11) 6 .
C2S C1S C6S C5S 0.0 . .
C6S C1S C6S C5S 23.8 6 .
Cl1S C1S C6S C5S -179.9 . .
C2S C1S C6S C3S -58.1(4) 6 6
C2S C1S C6S C3S 19.4(8) . 6
C6S C1S C6S C3S 43.2(8) 6 6
Cl1S C1S C6S C3S -160.5(8) . 6
